data_4313193
loop_
_publ_author_name
'Katharine E. Stitzer'
'Ahmed El Abed'
'Mark D. Smith'
'Matthew J. Davis'
'Seung-Joo Kim'
'Jacques Darriet'
'Hans-Conrad zur Loye'

_publ_contact_author
;
 Hanno zur Loye
 University of South Carolina
 Dept. of Chemistry and Biochemistry
 Columbia, SC 29208
;
_publ_contact_author_email ' zurloye@sc.edu '
_publ_section_title
;
 Crystal Growth of Novel Osmium-Containing Triple Perovskites
;
_journal_name_full 'Inorganic Chemistry'
_journal_page_first 947
_journal_page_last 949
_journal_paper_doi 10.1021/ic026124p
_journal_volume 42
_journal_year 2003
_chemical_formula_sum 'Ba3 Li O9 Os2'
_chemical_formula_weight 943.4
_space_group_IT_number 194
_symmetry_cell_setting hexagonal
_symmetry_space_group_name_Hall '-P 6c 2c'
_symmetry_space_group_name_H-M 'P 63/m m c'
_cell_angle_alpha 90
_cell_angle_beta 90
_cell_angle_gamma 120
_cell_formula_units_Z 2
_cell_length_a 5.80250(10)
_cell_length_b 5.80250(10)
_cell_length_c 14.1468(4)
_cell_volume 412.495(15)
_diffrn_measurement_device 'imaging plate system'
_diffrn_measurement_device_type 'IPDS Stoe'
_diffrn_measurement_method '??integration method??'
_diffrn_radiation_probe x-ray
_diffrn_radiation_type 'Mo K\a'
_diffrn_radiation_wavelength 0.71069
_diffrn_reflns_av_R_equivalents 0.1184
_diffrn_reflns_av_sigmaI/netI 0.0319
_diffrn_reflns_limit_h_max 8
_diffrn_reflns_limit_h_min -8
_diffrn_reflns_limit_k_max 8
_diffrn_reflns_limit_k_min -8
_diffrn_reflns_limit_l_max 20
_diffrn_reflns_limit_l_min -20
_diffrn_reflns_number 7928
_diffrn_reflns_theta_max 30.95
_diffrn_reflns_theta_min 2.88
_exptl_absorpt_coefficient_mu 44.8222
_exptl_absorpt_correction_T_max 0.1544
_exptl_absorpt_correction_T_min 0.0735
_exptl_absorpt_correction_type gaussian
_exptl_crystal_density_diffrn 7.593
_exptl_crystal_F_000 790
_refine_diff_density_max 4.16
_refine_diff_density_min -3.68
_refine_ls_extinction_coef 0.149653
_refine_ls_extinction_method 'B-C type 1 Gaussian isotropic'
_refine_ls_goodness_of_fit_obs 2.57
_refine_ls_goodness_of_fit_ref 2.57
_refine_ls_number_parameters 22
_refine_ls_number_reflns 291
_refine_ls_R_factor_all 0.0331
_refine_ls_R_factor_gt 0.0331
_refine_ls_shift/su_max 0.0654
_refine_ls_shift/su_mean 0.0120
_refine_ls_structure_factor_coef Fsqd
_refine_ls_weighting_details w=1/\s^2^(I)
_refine_ls_weighting_scheme sigma
_refine_ls_wR_factor_gt 0.0698
_refine_ls_wR_factor_ref 0.0698
_reflns_limit_h_max 0
_reflns_limit_h_min -4
_reflns_limit_k_max 8
_reflns_limit_k_min 0
_reflns_limit_l_max 20
_reflns_limit_l_min 0
_reflns_number_observed 291
_reflns_number_total 291
_reflns_observed_criterion 2
_cod_data_source_file ic026124p-2_s1_2.cif
_cod_data_source_block BaLiOsO
_cod_depositor_comments
;
The following automatic conversions were performed:

'_diffrn_radiation_probe' value 'X-ray' changed to 'x-ray' according
to the built-in table from CIF Core dictionary named 'cif_core.dic'
version 2.4.1 from 2010-06-29.

Automatic conversion script
Id: cif_fix_values 1646 2011-03-28 12:23:43Z adriana 
;
_cod_original_formula_sum 'Ba3 Li1 Os2 O9'
_cod_database_code 4313193

loop_
_symmetry_equiv_pos_site_id
_symmetry_equiv_pos_as_xyz
1 x,y,z
2 x-y,x,1/2+z
3 y,x,1/2+z
4 -y,x-y,z
5 -x+y,y,z
6 -x,-y,1/2+z
7 -x,-x+y,1/2+z
8 -x+y,-x,z
9 -y,-x,z
10 y,-x+y,1/2+z
11 x-y,-y,1/2+z
12 x,x-y,z
13 -x,-y,-z
14 -x+y,-x,1/2-z
15 -y,-x,1/2-z
16 y,-x+y,-z
17 x-y,-y,-z
18 x,y,1/2-z
19 x,x-y,1/2-z
20 x-y,x,-z
21 y,x,-z
22 -y,x-y,1/2-z
23 -x+y,y,1/2-z
24 -x,-x+y,-z

loop_
_atom_site_label
_atom_site_type_symbol
_atom_site_adp_type
_atom_site_fract_x
_atom_site_fract_y
_atom_site_fract_z
_atom_site_U_iso_or_equiv
_atom_site_symmetry_multiplicity
_atom_site_occupancy
Ba1 Ba Uani 0 0 0.25 0.0086(2) 2 1
Ba2 Ba Uani 0.333333 0.666667 0.91273(6) 0.0095(2) 4 1
Li Li Uani 0 0 0 0.006(6) 2 1
Os Os Uani 0.333333 0.666667 0.15791(2) 0.0058(2) 4 1
O1 O Uani 0.4887(7) 0.9773(14) 0.25 0.0090(18) 6 1
O2 O Uani 0.1762(5) 0.3523(10) 0.4137(4) 0.0107(14) 12 1

loop_
_atom_site_aniso_label
_atom_site_aniso_type_symbol
_atom_site_aniso_U_11
_atom_site_aniso_U_22
_atom_site_aniso_U_33
_atom_site_aniso_U_12
_atom_site_aniso_U_13
_atom_site_aniso_U_23
Ba1 Ba 0.0071(3) 0.0071(3) 0.0115(5) 0.00356(16) 0 0
Ba2 Ba 0.0088(2) 0.0088(2) 0.0109(3) 0.00439(14) 0 0
Li Li 0.004(7) 0.004(7) 0.010(14) 0.002(3) 0 0
Os Os 0.0052(2) 0.0052(2) 0.0072(3) 0.00258(12) 0 0
O1 O 0.011(2) 0.004(2) 0.010(2) 0.0020(13) 0 0
O2 O 0.0104(17) 0.007(2) 0.014(2) 0.0033(10) 0.0033(11) 0.007(2)

loop_
_atom_type_symbol
_atom_type_oxidation_number
_atom_type_scat_dispersion_real
_atom_type_scat_dispersion_imag
_atom_type_scat_source
Ba 0 -0.324 2.282 'International Tables Vol C Tables  4.2.6.8 and 6.1.1.1'
Li 0 0.000 0.000 'International Tables Vol C Tables  4.2.6.8 and 6.1.1.1'
Os 0 -1.217 7.603 'International Tables Vol C Tables  4.2.6.8 and 6.1.1.1'
O 0 0.011 0.006 'International Tables Vol C Tables  4.2.6.8 and 6.1.1.1'

loop_
_geom_bond_atom_site_label_1
_geom_bond_atom_site_label_2
_geom_bond_distance
_geom_bond_site_symmetry_1
_geom_bond_site_symmetry_2
Ba1 O1 2.902(4) . 1_445
Ba1 O1 2.905(5) . 1_545
Ba1 O1 2.905(4) . 14_455
Ba1 O1 2.902(3) . 14_565
Ba1 O1 2.905(5) . 15_655
Ba1 O1 2.902(4) . 15_665
Ba1 O2 2.914(6) . .
Ba1 O2 2.914(6) . 14_555
Ba1 O2 2.914(6) . 15_555
Ba1 O2 2.914(6) . 4_555
Ba1 O2 2.914(6) . 18_555
Ba1 O2 2.914(6) . 8_555
Ba2 O1 2.917(3) . 13_676
Ba2 O1 2.917(4) . 2_655
Ba2 O1 2.917(3) . 3_455
Ba2 O2 2.902(3) . 2_555
Ba2 O2 2.904(3) . 2_665
Ba2 O2 2.921(6) . 14_566
Ba2 O2 2.902(4) . 3_555
Ba2 O2 2.904(4) . 3_565
Ba2 O2 2.921(6) . 15_666
Ba2 O2 2.904(4) . 6_565
Ba2 O2 2.902(4) . 6_665
Ba2 O2 2.921(6) . 18_556
Li O2 2.149(6) . 2_554
Li O2 2.149(6) . 14_555
Li O2 2.149(5) . 3_554
Li O2 2.149(5) . 15_555
Li O2 2.149(5) . 6_554
Li O2 2.149(5) . 18_555
Os Os 2.6056(6) . 14_565
Os O1 2.032(3) . .
Os O1 2.032(5) . 14_565
Os O1 2.032(3) . 15_665
Os O2 1.878(6) . 14_565
Os O2 1.878(5) . 15_665
Os O2 1.878(5) . 18_555
O1 Ba1 2.905(5) . 1_565
O1 Ba1 2.902(4) . 1_665
O1 Ba2 2.917(3) . 13_676
O1 Ba2 2.917(3) . 2_664
O1 Os 2.032(3) . .
O1 Os 2.032(3) . 14_565
O1 O1 2.701(8) . 14_565
O1 O1 2.702(5) . 15_665
O1 O2 2.799(6) . 14_565
O1 O2 2.798(7) . 15_665
O1 O2 2.797(8) . 4_665
O1 O2 2.799(6) . 8_565
O2 Ba1 2.914(6) . .
O2 Ba2 2.904(4) . 2_554
O2 Ba2 2.902(4) . 2_654
O2 Ba2 2.921(6) . 14_566
O2 Li 2.149(5) . 2_555
O2 Os 1.878(5) . 14_565
O2 O1 2.797(6) . 14_565
O2 O1 2.798(7) . 15_665
O2 O2 2.739(5) . 4_665
O2 O2 2.739(7) . 8_565
